data_4319099
loop_
_publ_author_name
'Nicole S. Persky'
'Jessica M. Chow'
'Karalee A. Poschmann'
'Nanette N. Lacuesta'
'Sarah L. Stoll'
'Simon G. Bott'
'Steven Obrey'

_publ_section_title
;
 Hydrothermal Syntheses, Structures, and Properties of
 [Cu3Cl2CN(pyrazine)] and Copper(I) Halide Pyrazine Polymers
;
_journal_name_full 'Inorganic Chemistry'
_journal_page_first 29
_journal_page_last 35
_journal_paper_doi 10.1021/ic000185a
_journal_volume 40
_journal_year 2001
_chemical_formula_structural Cu2Br2Pz
_chemical_formula_sum 'C4 H4 Br2 Cu2 N2'
_chemical_formula_weight 366.99
_chemical_name_systematic
; 
 ? 
;
_space_group_IT_number 2
_symmetry_cell_setting triclinic
_symmetry_space_group_name_Hall '-P 1'
_symmetry_space_group_name_H-M 'P -1'
_atom_sites_solution_hydrogens geom
_atom_sites_solution_primary direct
_atom_sites_solution_secondary difmap
_audit_creation_method SHELXL
_cell_angle_alpha 71.69(3)
_cell_angle_beta 70.71(3)
_cell_angle_gamma 85.43(3)
_cell_formula_units_Z 2
_cell_length_a 6.9671(14)
_cell_length_b 7.849(2)
_cell_length_c 8.099(2)
_cell_measurement_temperature 293(2)
_cell_volume 396.72(19)
_computing_structure_refinement 'SHELXL-93 (Sheldrick, 1993)'
_computing_structure_solution 'SHELXS-86 (Sheldrick, 1990)'
_diffrn_ambient_temperature 293(2)
_diffrn_radiation_monochromator graphite
_diffrn_radiation_source 'fine-focus sealed tube'
_diffrn_radiation_type MoK\a
_diffrn_radiation_wavelength 0.71073
_diffrn_reflns_av_R_equivalents 0.0524
_diffrn_reflns_av_sigmaI/netI 0.0253
_diffrn_reflns_limit_h_max 6
_diffrn_reflns_limit_h_min -7
_diffrn_reflns_limit_k_max 8
_diffrn_reflns_limit_k_min -8
_diffrn_reflns_limit_l_max 8
_diffrn_reflns_limit_l_min -8
_diffrn_reflns_number 1555
_diffrn_reflns_theta_max 23.22
_diffrn_reflns_theta_min 2.73
_exptl_absorpt_coefficient_mu 15.349
_exptl_crystal_density_diffrn 3.072
_exptl_crystal_F_000 340
_refine_diff_density_max 1.810
_refine_diff_density_min -1.944
_refine_diff_density_rms 0.369
_refine_ls_extinction_coef 0.0287(56)
_refine_ls_extinction_expression Fc^*^=kFc[1+0.001xFc^2^\l^3^/sin(2\q)]^-1/4^
_refine_ls_extinction_method SHELXL
_refine_ls_goodness_of_fit_all 0.903
_refine_ls_goodness_of_fit_obs 1.184
_refine_ls_matrix_type full
_refine_ls_number_parameters 92
_refine_ls_number_reflns 1122
_refine_ls_number_restraints 0
_refine_ls_restrained_S_all 1.040
_refine_ls_restrained_S_obs 1.184
_refine_ls_R_factor_all 0.0947
_refine_ls_R_factor_obs 0.0732
_refine_ls_shift/esd_max 0.048
_refine_ls_shift/esd_mean 0.014
_refine_ls_structure_factor_coef Fsqd
_refine_ls_weighting_details 'w=1/[\s^2^(Fo^2^)+(0.1790P)^2^+0.0000P] where P=(Fo^2^+2Fc^2^)/3'
_refine_ls_weighting_scheme calc
_refine_ls_wR_factor_all 0.2678
_refine_ls_wR_factor_obs 0.2048
_reflns_number_observed 542
_reflns_number_total 1126
_reflns_observed_criterion >2sigma(I)
_cod_data_source_file ic000185a_2.cif
_cod_data_source_block pp
_cod_depositor_comments
;
The following automatic conversions were performed:

'_refine_ls_weighting_scheme' value 'calc
w=1/[\s^2^(Fo^2^)+(0.1790P)^2^+0.0000P] where P=(Fo^2^+2Fc^2^)/3' was
changed to 'calc'. New tag '_refine_ls_weighting_details' was
created. The value of the new tag was set to
'w=1/[\s^2^(Fo^2^)+(0.1790P)^2^+0.0000P] where P=(Fo^2^+2Fc^2^)/3'.

Automatic conversion script
Id: cif_fix_values 3143 2015-03-26 13:38:13Z robertas 
;
_cod_original_cell_volume 396.75(14)
_cod_database_code 4319099

loop_
_symmetry_equiv_pos_as_xyz
'x, y, z'
'-x, -y, -z'

loop_
_atom_site_aniso_label
_atom_site_aniso_U_11
_atom_site_aniso_U_22
_atom_site_aniso_U_33
_atom_site_aniso_U_23
_atom_site_aniso_U_13
_atom_site_aniso_U_12
Br1 0.0434(11) 0.0335(11) 0.0575(12) -0.0146(8) -0.0279(8) 0.0007(7)
Br2 0.0436(11) 0.0342(11) 0.0574(12) -0.0147(8) -0.0277(8) 0.0010(7)
Cu1 0.0368(13) 0.0544(13) 0.0573(14) -0.0187(10) -0.0102(10) -0.0042(9)
Cu2 0.0363(13) 0.0547(13) 0.0569(14) -0.0196(10) -0.0088(10) -0.0040(9)
N1 0.029(7) 0.046(6) 0.024(6) -0.002(5) -0.001(5) -0.009(5)
N2 0.030(7) 0.030(6) 0.063(8) -0.019(6) -0.019(6) 0.008(5)
C1 0.029(8) 0.051(8) 0.053(9) 0.002(7) -0.022(7) -0.015(6)
C2 0.047(9) 0.052(9) 0.057(10) -0.024(8) -0.020(7) 0.007(7)
C3 0.030(7) 0.048(8) 0.051(9) -0.023(7) -0.018(7) 0.000(6)
C4 0.027(8) 0.058(9) 0.064(10) -0.028(8) -0.018(8) 0.005(6)

loop_
_atom_site_label
_atom_site_type_symbol
_atom_site_fract_x
_atom_site_fract_y
_atom_site_fract_z
_atom_site_U_iso_or_equiv
_atom_site_thermal_displace_type
_atom_site_occupancy
_atom_site_calc_flag
_atom_site_refinement_flags
_atom_site_disorder_group
Br1 Br 0.3426(2) 0.68410(14) 0.3497(2) 0.0416(8) Uani 1 d . .
Br2 Br 0.6581(2) 0.81630(14) 0.6500(2) 0.0419(8) Uani 1 d . .
Cu1 Cu 0.4435(2) 0.5843(2) 0.6382(2) 0.0501(8) Uani 1 d . .
Cu2 Cu 0.5574(2) 0.9160(2) 0.3614(2) 0.0500(8) Uani 1 d . .
N1 N 0.1841(13) 0.5385(12) 0.8544(13) 0.036(3) Uani 1 d . .
N2 N 0.8249(14) 0.9609(12) 0.1509(15) 0.039(3) Uani 1 d . .
C1 C 0.1724(18) 0.5476(16) 1.0112(18) 0.045(4) Uani 1 d . .
H1A H 0.2942(18) 0.5814(16) 1.0252(18) 0.055 Uiso 1 d R .
C2 C 0.0029(19) 0.4860(17) 0.8365(19) 0.050(4) Uani 1 d . .
H2A H 0.0026(19) 0.4737(17) 0.7224(19) 0.059 Uiso 1 d R .
C3 C 0.9948(17) 1.0080(16) 0.1602(17) 0.040(3) Uani 1 d . .
H3A H 0.9964(17) 1.0164(16) 0.2755(17) 0.048 Uiso 1 d R .
C4 C 0.8354(18) 0.9570(17) -0.0217(20) 0.047(4) Uani 1 d . .
H4A H 0.7141(18) 0.9261(17) -0.0386(20) 0.056 Uiso 1 d R .

loop_
_atom_type_symbol
_atom_type_description
_atom_type_scat_dispersion_real
_atom_type_scat_dispersion_imag
_atom_type_scat_source
C C 0.0033 0.0016 'International Tables Vol C Tables 4.2.6.8 and 6.1.1.4'
H H 0.0000 0.0000 'International Tables Vol C Tables 4.2.6.8 and 6.1.1.4'
N N 0.0061 0.0033 'International Tables Vol C Tables 4.2.6.8 and 6.1.1.4'
Cu Cu 0.3201 1.2651 'International Tables Vol C Tables 4.2.6.8 and 6.1.1.4'
Br Br -0.2901 2.4595 'International Tables Vol C Tables 4.2.6.8 and 6.1.1.4'

loop_
_geom_angle_atom_site_label_1
_geom_angle_atom_site_label_2
_geom_angle_atom_site_label_3
_geom_angle
_geom_angle_site_symmetry_1
_geom_angle_site_symmetry_3
_geom_angle_publ_flag
Cu1 Br1 Cu2 104.46(6) 2_666 . ?
Cu1 Br1 Cu1 68.29(7) 2_666 . ?
Cu2 Br1 Cu1 68.16(6) . . ?
Cu2 Br2 Cu1 104.27(7) 2_676 . ?
Cu2 Br2 Cu2 68.33(7) 2_676 . ?
Cu1 Br2 Cu2 68.14(6) . . ?
N1 Cu1 Br1 112.0(3) . 2_666 ?
N1 Cu1 Br2 109.7(3) . . ?
Br1 Cu1 Br2 104.49(7) 2_666 . ?
N1 Cu1 Br1 107.2(3) . . ?
Br1 Cu1 Br1 111.71(7) 2_666 . ?
Br2 Cu1 Br1 111.84(7) . . ?
N1 Cu1 Cu1 126.6(3) . 2_666 ?
Br1 Cu1 Cu1 56.80(7) 2_666 2_666 ?
Br2 Cu1 Cu1 123.74(9) . 2_666 ?
Br1 Cu1 Cu1 54.91(6) . 2_666 ?
N1 Cu1 Cu2 124.4(3) . . ?
Br1 Cu1 Cu2 123.63(7) 2_666 . ?
Br2 Cu1 Cu2 56.65(6) . . ?
Br1 Cu1 Cu2 55.19(6) . . ?
Cu1 Cu1 Cu2 88.49(8) 2_666 . ?
N2 Cu2 Br2 113.1(3) . 2_676 ?
N2 Cu2 Br1 111.2(3) . . ?
Br2 Cu2 Br1 104.24(7) 2_676 . ?
N2 Cu2 Br2 105.0(3) . . ?
Br2 Cu2 Br2 111.67(7) 2_676 . ?
Br1 Cu2 Br2 111.86(7) . . ?
N2 Cu2 Cu2 125.3(3) . 2_676 ?
Br2 Cu2 Cu2 56.74(7) 2_676 2_676 ?
Br1 Cu2 Cu2 123.48(9) . 2_676 ?
Br2 Cu2 Cu2 54.93(6) . 2_676 ?
N2 Cu2 Cu1 123.5(3) . . ?
Br2 Cu2 Cu1 123.40(7) 2_676 . ?
Br1 Cu2 Cu1 56.65(6) . . ?
Br2 Cu2 Cu1 55.21(5) . . ?
Cu2 Cu2 Cu1 88.36(8) 2_676 . ?
C1 N1 C2 116.6(10) . . ?
C1 N1 Cu1 123.8(8) . . ?
C2 N1 Cu1 119.5(8) . . ?
C3 N2 C4 114.2(11) . . ?
C3 N2 Cu2 124.2(9) . . ?
C4 N2 Cu2 121.4(8) . . ?
N1 C1 C2 125.2(11) . 2_567 ?
C1 C2 N1 118.2(11) 2_567 . ?
N2 C3 C4 123.7(12) . 2_775 ?
C3 C4 N2 122.0(12) 2_775 . ?

loop_
_geom_bond_atom_site_label_1
_geom_bond_atom_site_label_2
_geom_bond_distance
_geom_bond_site_symmetry_2
_geom_bond_publ_flag
Br1 Cu1 2.477(2) 2_666 ?
Br1 Cu2 2.490(2) . ?
Br1 Cu1 2.533(2) . ?
Br2 Cu2 2.479(2) 2_676 ?
Br2 Cu1 2.490(2) . ?
Br2 Cu2 2.533(2) . ?
Cu1 N1 2.020(9) . ?
Cu1 Br1 2.477(2) 2_666 ?
Cu1 Cu1 2.812(3) 2_666 ?
Cu1 Cu2 2.814(3) . ?
Cu2 N2 2.033(10) . ?
Cu2 Br2 2.479(2) 2_676 ?
Cu2 Cu2 2.815(3) 2_676 ?
N1 C1 1.270(14) . ?
N1 C2 1.423(13) . ?
N2 C3 1.300(13) . ?
N2 C4 1.385(15) . ?
C1 C2 1.39(2) 2_567 ?
C2 C1 1.39(2) 2_567 ?
C3 C4 1.31(2) 2_775 ?
C4 C3 1.31(2) 2_775 ?
